data_4067298
loop_
_publ_author_name
'Lennartson, Anders'
'Hedstr\"om, Anna'
'H\%akansson, Mikael'

_publ_section_title
;
 Toward Total Spontaneous Resolution ofsec-Butylzinc Complexes
;
_journal_issue 1
_journal_name_full Organometallics
_journal_page_first 177
_journal_paper_doi 10.1021/om9007828
_journal_volume 29
_journal_year 2010
_chemical_formula_moiety 'C22 H36 N2 Zn, C7 H8'
_chemical_formula_sum 'C29 H44 N2 Zn'
_chemical_formula_weight 486.03
_chemical_name_systematic 'bis(3,5-dimethylpyridine)-bis(s-butyl)-zinc toluene clathrate'
_space_group_IT_number 14
_symmetry_cell_setting monoclinic
_symmetry_Int_Tables_number 14
_symmetry_space_group_name_Hall '-P 2ybc'
_symmetry_space_group_name_H-M 'P 1 21/c 1'
_atom_sites_solution_hydrogens geom
_atom_sites_solution_primary direct
_atom_sites_solution_secondary difmap
_cell_angle_alpha 90.00
_cell_angle_beta 96.490(5)
_cell_angle_gamma 90.00
_cell_formula_units_Z 4
_cell_length_a 13.4621(18)
_cell_length_b 12.1885(15)
_cell_length_c 17.359(2)
_cell_measurement_reflns_used 17077
_cell_measurement_temperature 100(2)
_cell_measurement_theta_max 25.00
_cell_measurement_theta_min 3.55
_cell_volume 2830.1(6)
_computing_cell_refinement 'CrystalClear(Rigaku, 2000)'
_computing_data_collection 'CrystalClear(Rigaku, 2000)'
_computing_data_reduction 'CrystalClear(Rigaku, 2000)'
_computing_molecular_graphics 'ORTEP-3 and PLUTON'
_computing_publication_material SHELXL-97
_computing_structure_refinement SHELXL-97
_computing_structure_solution SIR92
_diffrn_ambient_temperature 100(2)
_diffrn_detector_area_resol_mean 105
_diffrn_measured_fraction_theta_full 0.963
_diffrn_measured_fraction_theta_max 0.963
_diffrn_measurement_device_type 'Rigaku R-AXIS IIC image-plate system'
_diffrn_measurement_method \f
_diffrn_radiation_monochromator graphite
_diffrn_radiation_probe x-ray
_diffrn_radiation_type MoK\a
_diffrn_radiation_wavelength 0.71073
_diffrn_reflns_av_R_equivalents 0.0308
_diffrn_reflns_av_sigmaI/netI 0.0224
_diffrn_reflns_limit_h_max 15
_diffrn_reflns_limit_h_min -14
_diffrn_reflns_limit_k_max 14
_diffrn_reflns_limit_k_min -14
_diffrn_reflns_limit_l_max 20
_diffrn_reflns_limit_l_min -20
_diffrn_reflns_number 17077
_diffrn_reflns_theta_full 25.00
_diffrn_reflns_theta_max 25.00
_diffrn_reflns_theta_min 3.55
_diffrn_source 'rotating anode X-ray tube'
_diffrn_source_type RU-H3R
_diffrn_standards_decay_% 0
_diffrn_standards_interval_count 0
_diffrn_standards_interval_time 0
_diffrn_standards_number 0
_exptl_absorpt_coefficient_mu 0.885
_exptl_absorpt_correction_T_max 0.915
_exptl_absorpt_correction_T_min 0.588
_exptl_absorpt_correction_type multi-scan
_exptl_absorpt_process_details '(CrystalClear; Rigaku, 2000)'
_exptl_crystal_colour yellow
_exptl_crystal_density_diffrn 1.141
_exptl_crystal_density_method 'not measured'
_exptl_crystal_description block
_exptl_crystal_F_000 1048
_exptl_crystal_size_max 0.3
_exptl_crystal_size_mid 0.3
_exptl_crystal_size_min 0.1
_refine_diff_density_max 1.534
_refine_diff_density_min -0.444
_refine_diff_density_rms 0.074
_refine_ls_extinction_method none
_refine_ls_goodness_of_fit_ref 1.078
_refine_ls_hydrogen_treatment constr
_refine_ls_matrix_type full
_refine_ls_number_parameters 298
_refine_ls_number_reflns 4552
_refine_ls_number_restraints 6
_refine_ls_restrained_S_all 1.088
_refine_ls_R_factor_all 0.0681
_refine_ls_R_factor_gt 0.0634
_refine_ls_shift/su_max 0.002
_refine_ls_shift/su_mean 0.000
_refine_ls_structure_factor_coef Fsqd
_refine_ls_weighting_details 'calc w=1/[\s^2^(Fo^2^)+(0.0852P)^2^+5.8854P] where P=(Fo^2^+2Fc^2^)/3'
_refine_ls_weighting_scheme calc
_refine_ls_wR_factor_gt 0.1612
_refine_ls_wR_factor_ref 0.1651
_reflns_number_gt 4249
_reflns_number_total 4552
_reflns_threshold_expression >2sigma(I)
_cod_data_source_file om9007828_si_001.cif
_cod_data_source_block eight
_cod_original_cell_volume 2830.0(6)
_cod_original_sg_symbol_H-M 'P 21/c'
_cod_database_code 4067298

loop_
_symmetry_equiv_pos_as_xyz
'x, y, z'
'-x, y+1/2, -z+1/2'
'-x, -y, -z'
'x, -y-1/2, z-1/2'

loop_
_atom_site_label
_atom_site_type_symbol
_atom_site_fract_x
_atom_site_fract_y
_atom_site_fract_z
_atom_site_U_iso_or_equiv
_atom_site_adp_type
_atom_site_occupancy
_atom_site_symmetry_multiplicity
_atom_site_calc_flag
_atom_site_refinement_flags
C1 C 0.8015(5) 0.2009(5) 0.7033(3) 0.0697(17) Uani 1 1 d D
H1A H 0.7809 0.1957 0.6486 0.105 Uiso 1 1 calc R
H1B H 0.8664 0.1683 0.7148 0.105 Uiso 1 1 calc R
H1C H 0.8044 0.2767 0.7185 0.105 Uiso 1 1 calc R
C2 C 0.7234(3) 0.1382(4) 0.7495(2) 0.0429(10) Uani 1 1 d D
H2 H 0.7394 0.0597 0.7500 0.051 Uiso 1 1 calc R
C3 C 0.6216(4) 0.1539(5) 0.7056(3) 0.0631(14) Uani 1 1 d D
H3A H 0.6039 0.2310 0.7066 0.076 Uiso 1 1 calc R
H3B H 0.6239 0.1329 0.6519 0.076 Uiso 1 1 calc R
C4 C 0.5454(4) 0.0903(4) 0.7373(3) 0.0610(14) Uani 1 1 d D
H4A H 0.5637 0.0142 0.7383 0.092 Uiso 1 1 calc R
H4B H 0.4827 0.0998 0.7057 0.092 Uiso 1 1 calc R
H4C H 0.5390 0.1147 0.7891 0.092 Uiso 1 1 calc R
C5 C 0.5851(4) 0.3456(4) 0.9148(3) 0.0596(13) Uani 1 1 d D
H5A H 0.5710 0.4101 0.9434 0.089 Uiso 1 1 calc R
H5B H 0.5617 0.2819 0.9399 0.089 Uiso 1 1 calc R
H5C H 0.5518 0.3506 0.8631 0.089 Uiso 1 1 calc R
C6 C 0.7033(3) 0.3359(3) 0.9117(3) 0.0434(10) Uani 1 1 d D
H6 H 0.7359 0.3353 0.9651 0.052 Uiso 1 1 calc R
C7 C 0.7387(4) 0.4351(4) 0.8724(3) 0.0572(13) Uani 1 1 d D
H7A H 0.7064 0.4367 0.8195 0.069 Uiso 1 1 calc R
H7B H 0.7173 0.4998 0.8985 0.069 Uiso 1 1 calc R
C8 C 0.8428(6) 0.4409(6) 0.8706(4) 0.093(2) Uani 1 1 d D
H8A H 0.8756 0.4413 0.9227 0.140 Uiso 1 1 calc R
H8B H 0.8591 0.5068 0.8445 0.140 Uiso 1 1 calc R
H8C H 0.8647 0.3784 0.8434 0.140 Uiso 1 1 calc R
C9 C 0.6651(3) -0.0413(3) 0.9085(2) 0.0340(9) Uani 1 1 d .
H9 H 0.6763 -0.0575 0.8579 0.041 Uiso 1 1 calc R
C10 C 0.6316(3) -0.1251(3) 0.9541(2) 0.0358(9) Uani 1 1 d .
C11 C 0.6167(3) -0.0989(3) 1.0296(2) 0.0355(9) Uani 1 1 d .
H11 H 0.5941 -0.1527 1.0614 0.043 Uiso 1 1 calc R
C12 C 0.6349(3) 0.0060(3) 1.0588(2) 0.0329(8) Uani 1 1 d .
C13 C 0.6667(3) 0.0839(3) 1.0082(2) 0.0319(8) Uani 1 1 d .
H13 H 0.6780 0.1551 1.0264 0.038 Uiso 1 1 calc R
C14 C 0.6117(4) -0.2383(4) 0.9218(3) 0.0509(12) Uani 1 1 d .
H14A H 0.6390 -0.2917 0.9590 0.076 Uiso 1 1 calc R
H14B H 0.6426 -0.2463 0.8749 0.076 Uiso 1 1 calc R
H14C H 0.5409 -0.2494 0.9108 0.076 Uiso 1 1 calc R
C15 C 0.6206(3) 0.0356(4) 1.1406(2) 0.0446(10) Uani 1 1 d .
H15A H 0.5506 0.0339 1.1468 0.067 Uiso 1 1 calc R
H15B H 0.6463 0.1080 1.1520 0.067 Uiso 1 1 calc R
H15C H 0.6556 -0.0160 1.1755 0.067 Uiso 1 1 calc R
C16 C 0.9415(3) 0.1979(3) 0.9686(2) 0.0356(9) Uani 1 1 d .
H16 H 0.9082 0.2517 0.9937 0.043 Uiso 1 1 calc R
C17 C 1.0395(3) 0.1742(4) 0.9967(3) 0.0429(10) Uani 1 1 d .
C18 C 1.0879(3) 0.0941(4) 0.9583(2) 0.0422(10) Uani 1 1 d .
H18 H 1.1538 0.0762 0.9755 0.051 Uiso 1 1 calc R
C19 C 1.0394(3) 0.0404(4) 0.8947(2) 0.0398(9) Uani 1 1 d .
C20 C 0.9411(3) 0.0703(3) 0.8719(2) 0.0357(9) Uani 1 1 d .
H20 H 0.9073 0.0345 0.8295 0.043 Uiso 1 1 calc R
C21 C 1.0908(4) -0.0454(4) 0.8508(3) 0.0522(12) Uani 1 1 d .
H21A H 1.1400 -0.0109 0.8229 0.078 Uiso 1 1 calc R
H21B H 1.0423 -0.0820 0.8149 0.078 Uiso 1 1 calc R
H21C H 1.1229 -0.0979 0.8866 0.078 Uiso 1 1 calc R
C22 C 1.0919(4) 0.2341(5) 1.0665(3) 0.0637(15) Uani 1 1 d .
H22A H 1.1216 0.1816 1.1034 0.096 Uiso 1 1 calc R
H22B H 1.0442 0.2777 1.0900 0.096 Uiso 1 1 calc R
H22C H 1.1430 0.2807 1.0501 0.096 Uiso 1 1 calc R
C23 C 0.1741(8) 0.3738(6) 0.8643(4) 0.106(3) Uani 1 1 d .
C24 C 0.2847(6) 0.3585(6) 0.8528(4) 0.088(2) Uani 1 1 d .
H24 H 0.3341 0.3995 0.8815 0.106 Uiso 1 1 calc R
C25 C 0.3083(5) 0.2855(6) 0.8010(4) 0.0761(18) Uani 1 1 d .
H25 H 0.3748 0.2782 0.7921 0.091 Uiso 1 1 calc R
C26 C 0.2381(6) 0.2210(7) 0.7608(4) 0.092(2) Uani 1 1 d .
H26 H 0.2580 0.1710 0.7251 0.110 Uiso 1 1 calc R
C27 C 0.1413(5) 0.2274(6) 0.7710(3) 0.0778(18) Uani 1 1 d .
H27 H 0.0949 0.1800 0.7448 0.093 Uiso 1 1 calc R
C28 C 0.1119(6) 0.3044(5) 0.8202(4) 0.0732(17) Uani 1 1 d .
H28 H 0.0438 0.3102 0.8242 0.088 Uiso 1 1 calc R
C29 C 0.1428(18) 0.4508(9) 0.9170(7) 0.260(12) Uani 1 1 d .
H29A H 0.0769 0.4764 0.8986 0.390 Uiso 1 1 calc R
H29B H 0.1883 0.5117 0.9215 0.390 Uiso 1 1 calc R
H29C H 0.1419 0.4169 0.9668 0.390 Uiso 1 1 calc R
N1 N 0.6818(2) 0.0617(2) 0.93449(18) 0.0314(7) Uani 1 1 d .
N2 N 0.8920(2) 0.1476(3) 0.90726(18) 0.0324(7) Uani 1 1 d .
Zn1 Zn 0.73737(3) 0.19297(3) 0.86050(2) 0.02828(19) Uani 1 1 d .

loop_
_atom_site_aniso_label
_atom_site_aniso_U_11
_atom_site_aniso_U_22
_atom_site_aniso_U_33
_atom_site_aniso_U_23
_atom_site_aniso_U_13
_atom_site_aniso_U_12
C1 0.100(5) 0.059(3) 0.052(3) 0.020(2) 0.016(3) 0.006(3)
C2 0.049(3) 0.038(2) 0.038(2) 0.0020(17) -0.0093(18) 0.0077(18)
C3 0.058(3) 0.055(3) 0.070(3) -0.001(3) -0.023(3) -0.001(2)
C4 0.064(4) 0.056(3) 0.059(3) 0.008(2) -0.012(2) 0.008(2)
C5 0.054(3) 0.042(3) 0.081(4) -0.003(2) -0.002(3) 0.012(2)
C6 0.053(3) 0.028(2) 0.046(2) -0.0011(17) -0.0072(19) 0.0139(18)
C7 0.071(4) 0.042(3) 0.057(3) 0.001(2) 0.004(2) -0.001(2)
C8 0.130(7) 0.071(4) 0.079(4) 0.002(3) 0.012(4) 0.005(4)
C9 0.035(2) 0.0291(19) 0.0343(18) 0.0043(15) -0.0099(15) -0.0046(15)
C10 0.035(2) 0.0276(19) 0.041(2) 0.0053(15) -0.0128(16) -0.0076(15)
C11 0.028(2) 0.034(2) 0.042(2) 0.0130(16) -0.0064(16) -0.0068(15)
C12 0.021(2) 0.035(2) 0.040(2) 0.0056(16) -0.0044(15) -0.0003(14)
C13 0.025(2) 0.0290(18) 0.040(2) 0.0028(15) -0.0045(15) -0.0011(14)
C14 0.061(3) 0.034(2) 0.053(3) 0.0043(19) -0.011(2) -0.017(2)
C15 0.036(3) 0.053(3) 0.046(2) -0.0008(19) 0.0071(17) -0.0015(19)
C16 0.030(2) 0.035(2) 0.040(2) -0.0093(16) -0.0026(16) 0.0036(15)
C17 0.035(2) 0.045(2) 0.046(2) -0.0143(18) -0.0094(18) 0.0007(17)
C18 0.024(2) 0.051(2) 0.050(2) -0.0089(19) -0.0084(17) 0.0048(17)
C19 0.033(2) 0.044(2) 0.041(2) -0.0067(17) 0.0002(16) 0.0078(17)
C20 0.031(2) 0.039(2) 0.0360(19) -0.0104(16) -0.0033(15) 0.0033(16)
C21 0.037(3) 0.065(3) 0.053(3) -0.015(2) -0.0001(19) 0.017(2)
C22 0.047(3) 0.066(3) 0.073(3) -0.033(3) -0.019(2) 0.005(2)
C23 0.191(10) 0.077(5) 0.050(3) 0.016(3) 0.017(4) -0.059(5)
C24 0.095(6) 0.083(5) 0.084(5) 0.045(4) -0.001(4) -0.026(4)
C25 0.070(4) 0.077(4) 0.077(4) 0.028(3) -0.011(3) -0.002(3)
C26 0.079(5) 0.114(6) 0.076(4) 0.047(4) -0.016(4) -0.027(4)
C27 0.078(5) 0.103(5) 0.052(3) 0.017(3) 0.002(3) -0.019(4)
C28 0.082(5) 0.075(4) 0.060(3) 0.000(3) -0.004(3) -0.013(3)
C29 0.59(4) 0.084(7) 0.106(8) -0.010(6) 0.035(13) -0.120(13)
N1 0.0267(18) 0.0273(16) 0.0381(16) 0.0081(13) -0.0051(12) -0.0016(12)
N2 0.0235(17) 0.0313(16) 0.0405(17) -0.0055(13) -0.0039(13) 0.0005(12)
Zn1 0.0250(3) 0.0228(3) 0.0360(3) 0.00305(15) -0.00082(17) 0.00140(15)

loop_
_atom_type_symbol
_atom_type_description
_atom_type_scat_dispersion_real
_atom_type_scat_dispersion_imag
_atom_type_scat_source
C C 0.0033 0.0016 'International Tables Vol C Tables 4.2.6.8 and 6.1.1.4'
H H 0.0000 0.0000 'International Tables Vol C Tables 4.2.6.8 and 6.1.1.4'
N N 0.0061 0.0033 'International Tables Vol C Tables 4.2.6.8 and 6.1.1.4'
Zn Zn 0.2839 1.4301 'International Tables Vol C Tables 4.2.6.8 and 6.1.1.4'

loop_
_geom_angle_atom_site_label_1
_geom_angle_atom_site_label_2
_geom_angle_atom_site_label_3
_geom_angle
C2 C1 H1A 109.5
C2 C1 H1B 109.5
H1A C1 H1B 109.5
C2 C1 H1C 109.5
H1A C1 H1C 109.5
H1B C1 H1C 109.5
C3 C2 C1 107.5(4)
C3 C2 Zn1 114.9(4)
C1 C2 Zn1 109.0(3)
C3 C2 H2 108.4
C1 C2 H2 108.4
Zn1 C2 H2 108.4
C4 C3 C2 112.6(4)
C4 C3 H3A 109.1
C2 C3 H3A 109.1
C4 C3 H3B 109.1
C2 C3 H3B 109.1
H3A C3 H3B 107.8
C3 C4 H4A 109.5
C3 C4 H4B 109.5
H4A C4 H4B 109.5
C3 C4 H4C 109.5
H4A C4 H4C 109.5
H4B C4 H4C 109.5
C6 C5 H5A 109.5
C6 C5 H5B 109.5
H5A C5 H5B 109.5
C6 C5 H5C 109.5
H5A C5 H5C 109.5
H5B C5 H5C 109.5
C7 C6 C5 109.0(4)
C7 C6 Zn1 113.3(3)
C5 C6 Zn1 110.6(3)
C7 C6 H6 107.9
C5 C6 H6 107.9
Zn1 C6 H6 107.9
C8 C7 C6 114.9(5)
C8 C7 H7A 108.6
C6 C7 H7A 108.6
C8 C7 H7B 108.6
C6 C7 H7B 108.6
H7A C7 H7B 107.5
C7 C8 H8A 109.5
C7 C8 H8B 109.5
H8A C8 H8B 109.5
C7 C8 H8C 109.5
H8A C8 H8C 109.5
H8B C8 H8C 109.5
N1 C9 C10 123.1(4)
N1 C9 H9 118.5
C10 C9 H9 118.5
C11 C10 C9 117.2(3)
C11 C10 C14 121.8(4)
C9 C10 C14 121.1(4)
C12 C11 C10 121.3(3)
C12 C11 H11 119.3
C10 C11 H11 119.3
C11 C12 C13 116.9(4)
C11 C12 C15 122.1(4)
C13 C12 C15 121.0(4)
N1 C13 C12 123.5(3)
N1 C13 H13 118.2
C12 C13 H13 118.2
C10 C14 H14A 109.5
C10 C14 H14B 109.5
H14A C14 H14B 109.5
C10 C14 H14C 109.5
H14A C14 H14C 109.5
H14B C14 H14C 109.5
C12 C15 H15A 109.5
C12 C15 H15B 109.5
H15A C15 H15B 109.5
C12 C15 H15C 109.5
H15A C15 H15C 109.5
H15B C15 H15C 109.5
N2 C16 C17 123.6(4)
N2 C16 H16 118.2
C17 C16 H16 118.2
C16 C17 C18 117.3(4)
C16 C17 C22 121.3(4)
C18 C17 C22 121.4(4)
C19 C18 C17 120.9(4)
C19 C18 H18 119.6
C17 C18 H18 119.6
C18 C19 C20 117.0(4)
C18 C19 C21 122.0(4)
C20 C19 C21 121.0(4)
N2 C20 C19 124.0(3)
N2 C20 H20 118.0
C19 C20 H20 118.0
C19 C21 H21A 109.5
C19 C21 H21B 109.5
H21A C21 H21B 109.5
C19 C21 H21C 109.5
H21A C21 H21C 109.5
H21B C21 H21C 109.5
C17 C22 H22A 109.5
C17 C22 H22B 109.5
H22A C22 H22B 109.5
C17 C22 H22C 109.5
H22A C22 H22C 109.5
H22B C22 H22C 109.5
C28 C23 C29 124.7(12)
C28 C23 C24 113.3(8)
C29 C23 C24 122.1(11)
C25 C24 C23 118.6(7)
C25 C24 H24 120.7
C23 C24 H24 120.7
C24 C25 C26 121.9(8)
C24 C25 H25 119.1
C26 C25 H25 119.1
C27 C26 C25 122.0(9)
C27 C26 H26 119.0
C25 C26 H26 119.0
C26 C27 C28 118.7(7)
C26 C27 H27 120.6
C28 C27 H27 120.6
C27 C28 C23 125.3(8)
C27 C28 H28 117.3
C23 C28 H28 117.3
C23 C29 H29A 109.5
C23 C29 H29B 109.5
H29A C29 H29B 109.5
C23 C29 H29C 109.5
H29A C29 H29C 109.5
H29B C29 H29C 109.5
C9 N1 C13 118.0(3)
C9 N1 Zn1 122.0(3)
C13 N1 Zn1 119.9(2)
C20 N2 C16 117.3(3)
C20 N2 Zn1 120.0(2)
C16 N2 Zn1 122.6(3)
C2 Zn1 C6 134.17(17)
C2 Zn1 N2 104.37(15)
C6 Zn1 N2 107.62(15)
C2 Zn1 N1 108.01(15)
C6 Zn1 N1 104.84(16)
N2 Zn1 N1 88.41(12)

loop_
_geom_bond_atom_site_label_1
_geom_bond_atom_site_label_2
_geom_bond_distance
C1 C2 1.589(7)
C1 H1A 0.9600
C1 H1B 0.9600
C1 H1C 0.9600
C2 C3 1.502(6)
C2 Zn1 2.028(4)
C2 H2 0.9800
C3 C4 1.444(7)
C3 H3A 0.9700
C3 H3B 0.9700
C4 H4A 0.9600
C4 H4B 0.9600
C4 H4C 0.9600
C5 C6 1.603(7)
C5 H5A 0.9600
C5 H5B 0.9600
C5 H5C 0.9600
C6 C7 1.492(6)
C6 Zn1 2.032(4)
C6 H6 0.9800
C7 C8 1.408(9)
C7 H7A 0.9700
C7 H7B 0.9700
C8 H8A 0.9600
C8 H8B 0.9600
C8 H8C 0.9600
C9 N1 1.344(5)
C9 C10 1.398(5)
C9 H9 0.9300
C10 C11 1.387(6)
C10 C14 1.502(6)
C11 C12 1.387(6)
C11 H11 0.9300
C12 C13 1.393(5)
C12 C15 1.500(6)
C13 N1 1.346(5)
C13 H13 0.9300
C14 H14A 0.9600
C14 H14B 0.9600
C14 H14C 0.9600
C15 H15A 0.9600
C15 H15B 0.9600
C15 H15C 0.9600
C16 N2 1.339(5)
C16 C17 1.384(6)
C16 H16 0.9300
C17 C18 1.386(6)
C17 C22 1.518(6)
C18 C19 1.381(6)
C18 H18 0.9300
C19 C20 1.386(6)
C19 C21 1.508(6)
C20 N2 1.339(5)
C20 H20 0.9300
C21 H21A 0.9600
C21 H21B 0.9600
C21 H21C 0.9600
C22 H22A 0.9600
C22 H22B 0.9600
C22 H22C 0.9600
C23 C28 1.363(9)
C23 C29 1.408(16)
C23 C24 1.535(13)
C24 C25 1.329(11)
C24 H24 0.9300
C25 C26 1.360(10)
C25 H25 0.9300
C26 C27 1.337(10)
C26 H26 0.9300
C27 C28 1.358(10)
C27 H27 0.9300
C28 H28 0.9300
C29 H29A 0.9600
C29 H29B 0.9600
C29 H29C 0.9600
N1 Zn1 2.233(3)
N2 Zn1 2.217(3)
